data_7153452
loop_
_publ_author_name
'Alajarin, Mateo'
'Bonillo, Baltasar'
'Ortin, Maria-Mar'
'Sanchez-Andrada, Pilar'
'Vidal, Angel'
'Orenes, Raul-Angel'

_publ_section_title
;
 Domino reactions initiated by intramolecular hydride transfers from
 tri(di)arylmethane fragments to ketenimine and carbodiimide functions.
;
_journal_issue 20
_journal_name_full 'Organic &amp; biomolecular chemistry'
_journal_page_first 4690
_journal_page_last 4700
_journal_paper_doi 10.1039/c0ob00193g
_journal_volume 8
_journal_year 2010
_chemical_formula_sum 'C33 H25 N'
_chemical_formula_weight 435.54
_chemical_name_systematic
;
?
;
_space_group_IT_number 61
_symmetry_cell_setting orthorhombic
_symmetry_space_group_name_Hall '-P 2ac 2ab'
_symmetry_space_group_name_H-M 'P b c a'
_atom_sites_solution_hydrogens geom
_atom_sites_solution_primary direct
_atom_sites_solution_secondary difmap
_audit_creation_method SHELXL-97
_cell_angle_alpha 90.00
_cell_angle_beta 90.00
_cell_angle_gamma 90.00
_cell_formula_units_Z 8
_cell_length_a 9.9420(4)
_cell_length_b 19.4575(7)
_cell_length_c 23.8119(9)
_cell_measurement_reflns_used 8839
_cell_measurement_temperature 100(2)
_cell_measurement_theta_max 27.92
_cell_measurement_theta_min 2.26
_cell_volume 4606.3(3)
_computing_cell_refinement 'Bruker SAINT'
_computing_data_collection 'Bruker SMART'
_computing_data_reduction 'Bruker SAINT'
_computing_molecular_graphics 'Bruker SHELXTL'
_computing_publication_material 'Bruker SHELXTL'
_computing_structure_refinement 'SHELXL-97 (Sheldrick, 1997)'
_computing_structure_solution 'SHELXS-97 (Sheldrick, 1990)'
_diffrn_ambient_temperature 100(2)
_diffrn_detector_area_resol_mean 8.26
_diffrn_measured_fraction_theta_full 1.000
_diffrn_measured_fraction_theta_max 0.968
_diffrn_measurement_device_type 'Bruker SMART APEX CCD'
_diffrn_measurement_method \w-scan
_diffrn_radiation_monochromator graphite
_diffrn_radiation_source 'fine-focus sealed tube'
_diffrn_radiation_type MoK\a
_diffrn_radiation_wavelength 0.71073
_diffrn_reflns_av_R_equivalents 0.0307
_diffrn_reflns_av_sigmaI/netI 0.0186
_diffrn_reflns_limit_h_max 13
_diffrn_reflns_limit_h_min -13
_diffrn_reflns_limit_k_max 25
_diffrn_reflns_limit_k_min -25
_diffrn_reflns_limit_l_max 31
_diffrn_reflns_limit_l_min -31
_diffrn_reflns_number 50447
_diffrn_reflns_theta_full 26.00
_diffrn_reflns_theta_max 28.22
_diffrn_reflns_theta_min 1.71
_exptl_absorpt_coefficient_mu 0.072
_exptl_absorpt_correction_T_max 0.9886
_exptl_absorpt_correction_T_min 0.9787
_exptl_absorpt_correction_type multi-scan
_exptl_absorpt_process_details SADABS
_exptl_crystal_colour colourless
_exptl_crystal_density_diffrn 1.256
_exptl_crystal_density_method 'not measured'
_exptl_crystal_description block
_exptl_crystal_F_000 1840
_exptl_crystal_size_max 0.30
_exptl_crystal_size_mid 0.22
_exptl_crystal_size_min 0.16
_refine_diff_density_max 0.357
_refine_diff_density_min -0.256
_refine_diff_density_rms 0.049
_refine_ls_extinction_method none
_refine_ls_goodness_of_fit_ref 1.046
_refine_ls_hydrogen_treatment Riding
_refine_ls_matrix_type full
_refine_ls_number_parameters 307
_refine_ls_number_reflns 5486
_refine_ls_number_restraints 11
_refine_ls_restrained_S_all 1.045
_refine_ls_R_factor_all 0.0555
_refine_ls_R_factor_gt 0.0504
_refine_ls_shift/su_max 0.000
_refine_ls_shift/su_mean 0.000
_refine_ls_structure_factor_coef Fsqd
_refine_ls_weighting_details 'calc w=1/[\s^2^(Fo^2^)+(0.0615P)^2^+2.5360P] where P=(Fo^2^+2Fc^2^)/3'
_refine_ls_weighting_scheme calc
_refine_ls_wR_factor_gt 0.1222
_refine_ls_wR_factor_ref 0.1259
_reflns_number_gt 4980
_reflns_number_total 5486
_reflns_threshold_expression >2sigma(I)
_cod_data_source_file c0ob00193g.txt
_cod_data_source_block ivbbf81s_compound_18a
_cod_depositor_comments
;
The following automatic conversions were performed:

'_symmetry_cell_setting' value 'Orthorhombic' changed to
'orthorhombic' according to
/home/saulius/struct/CIF-dictionaries/cif_core.dic dictionary named
'cif_core.dic' version 2.4.2 from 2011-04-26.

Automatic conversion script
Id: cif_fix_values 1891 2012-01-12 08:04:46Z andrius 
;
_cod_original_sg_symbol_H-M Pbca
_cod_database_code 7153452

loop_
_symmetry_equiv_pos_as_xyz
'x, y, z'
'-x+1/2, -y, z+1/2'
'-x, y+1/2, -z+1/2'
'x+1/2, -y+1/2, -z'
'-x, -y, -z'
'x-1/2, y, -z-1/2'
'x, -y-1/2, z-1/2'
'-x-1/2, y-1/2, z'

loop_
_atom_site_label
_atom_site_type_symbol
_atom_site_fract_x
_atom_site_fract_y
_atom_site_fract_z
_atom_site_U_iso_or_equiv
_atom_site_adp_type
_atom_site_occupancy
_atom_site_symmetry_multiplicity
_atom_site_calc_flag
_atom_site_refinement_flags
N1 N 0.56378(11) 0.07864(5) 0.43541(4) 0.0191(2) Uani 1 1 d .
C1 C 0.59283(13) 0.02624(6) 0.34326(5) 0.0200(3) Uani 1 1 d .
C2 C 0.66832(15) -0.01529(7) 0.30760(6) 0.0257(3) Uani 1 1 d D
H2 H 0.6331 -0.0268 0.2717 0.031 Uiso 1 1 calc R
C3 C 0.79380(15) -0.04037(7) 0.32305(6) 0.0294(3) Uani 1 1 d D
H3 H 0.8441 -0.0684 0.2980 0.035 Uiso 1 1 calc R
C4 C 0.84432(15) -0.02381(7) 0.37555(7) 0.0290(3) Uani 1 1 d D
H4 H 0.9308 -0.0399 0.3863 0.035 Uiso 1 1 calc R
C5 C 0.77002(14) 0.01591(7) 0.41262(6) 0.0249(3) Uani 1 1 d D
H5 H 0.8057 0.0266 0.4486 0.030 Uiso 1 1 calc R
C6 C 0.64247(13) 0.04038(6) 0.39730(5) 0.0196(3) Uani 1 1 d D
C7 C 0.42449(13) 0.08611(6) 0.42545(5) 0.0177(2) Uani 1 1 d D
C8 C 0.33733(13) 0.10235(6) 0.46966(5) 0.0199(3) Uani 1 1 d D
H8 H 0.3721 0.1077 0.5066 0.024 Uiso 1 1 calc R
C9 C 0.20081(14) 0.11065(7) 0.46007(6) 0.0226(3) Uani 1 1 d D
H9 H 0.1424 0.1206 0.4906 0.027 Uiso 1 1 calc R
C10 C 0.14877(13) 0.10455(7) 0.40613(6) 0.0227(3) Uani 1 1 d D
H10 H 0.0555 0.1112 0.3994 0.027 Uiso 1 1 calc R
C11 C 0.23519(13) 0.08857(7) 0.36230(5) 0.0207(3) Uani 1 1 d D
H11 H 0.2001 0.0850 0.3253 0.025 Uiso 1 1 calc R
C12 C 0.37236(13) 0.07761(6) 0.37112(5) 0.0179(2) Uani 1 1 d D
C13 C 0.46271(13) 0.05798(6) 0.32247(5) 0.0190(3) Uani 1 1 d .
H13 H 0.4145 0.0225 0.2997 0.023 Uiso 1 1 calc R
C14 C 0.61136(13) 0.08778(7) 0.49163(5) 0.0199(3) Uani 1 1 d .
H14 H 0.5847 0.0554 0.5194 0.024 Uiso 1 1 calc R
C15 C 0.69163(12) 0.13967(6) 0.50701(5) 0.0178(2) Uani 1 1 d .
C21 C 0.48821(13) 0.11990(7) 0.28444(5) 0.0194(3) Uani 1 1 d .
C22 C 0.41648(14) 0.12672(8) 0.23465(6) 0.0256(3) Uani 1 1 d D
H22 H 0.3547 0.0919 0.2237 0.031 Uiso 1 1 calc R
C23 C 0.43473(15) 0.18423(8) 0.20083(6) 0.0288(3) Uani 1 1 d D
H23 H 0.3847 0.1888 0.1670 0.035 Uiso 1 1 calc R
C24 C 0.52516(14) 0.23475(7) 0.21605(6) 0.0263(3) Uani 1 1 d D
H24 H 0.5372 0.2740 0.1929 0.032 Uiso 1 1 calc R
C25 C 0.59846(14) 0.22783(7) 0.26538(6) 0.0262(3) Uani 1 1 d D
H25 H 0.6614 0.2623 0.2759 0.031 Uiso 1 1 calc R
C26 C 0.57975(14) 0.17047(7) 0.29943(6) 0.0233(3) Uani 1 1 d D
H26 H 0.6300 0.1659 0.3332 0.028 Uiso 1 1 calc R
C31 C 0.72912(12) 0.19651(6) 0.46819(5) 0.0174(2) Uani 1 1 d .
C32 C 0.63111(13) 0.23487(6) 0.44004(5) 0.0191(3) Uani 1 1 d D
H32 H 0.5389 0.2230 0.4439 0.023 Uiso 1 1 calc R
C33 C 0.66776(14) 0.29028(7) 0.40638(5) 0.0220(3) Uani 1 1 d D
H33 H 0.6004 0.3165 0.3879 0.026 Uiso 1 1 calc R
C34 C 0.80251(14) 0.30738(7) 0.39979(5) 0.0230(3) Uani 1 1 d D
H34 H 0.8275 0.3452 0.3768 0.028 Uiso 1 1 calc R
C35 C 0.90048(13) 0.26898(7) 0.42695(5) 0.0227(3) Uani 1 1 d D
H35 H 0.9928 0.2801 0.4220 0.027 Uiso 1 1 calc R
C36 C 0.86437(13) 0.21448(7) 0.46129(5) 0.0204(3) Uani 1 1 d D
H36 H 0.9321 0.1891 0.4803 0.025 Uiso 1 1 calc R
C41 C 0.74571(12) 0.14324(6) 0.56534(5) 0.0181(3) Uani 1 1 d .
C42 C 0.76984(12) 0.20710(7) 0.59099(5) 0.0194(3) Uani 1 1 d D
H42 H 0.7557 0.2482 0.5703 0.023 Uiso 1 1 calc R
C43 C 0.81406(13) 0.21098(7) 0.64615(6) 0.0222(3) Uani 1 1 d D
H43 H 0.8291 0.2546 0.6630 0.027 Uiso 1 1 calc R
C44 C 0.83638(14) 0.15120(7) 0.67684(6) 0.0243(3) Uani 1 1 d D
H44 H 0.8662 0.1537 0.7147 0.029 Uiso 1 1 calc R
C45 C 0.81476(15) 0.08790(7) 0.65166(6) 0.0254(3) Uani 1 1 d D
H45 H 0.8301 0.0470 0.6725 0.031 Uiso 1 1 calc R
C46 C 0.77089(14) 0.08361(7) 0.59641(6) 0.0224(3) Uani 1 1 d D
H46 H 0.7579 0.0398 0.5796 0.027 Uiso 1 1 calc R

loop_
_atom_site_aniso_label
_atom_site_aniso_U_11
_atom_site_aniso_U_22
_atom_site_aniso_U_33
_atom_site_aniso_U_23
_atom_site_aniso_U_13
_atom_site_aniso_U_12
N1 0.0184(5) 0.0188(5) 0.0201(5) -0.0019(4) -0.0032(4) -0.0003(4)
C1 0.0226(6) 0.0163(6) 0.0211(6) 0.0027(5) 0.0023(5) -0.0003(5)
C2 0.0333(7) 0.0217(6) 0.0220(6) 0.0018(5) 0.0042(5) 0.0019(6)
C3 0.0323(7) 0.0241(7) 0.0318(7) 0.0030(6) 0.0112(6) 0.0085(6)
C4 0.0231(7) 0.0249(7) 0.0390(8) 0.0062(6) 0.0031(6) 0.0060(5)
C5 0.0234(7) 0.0222(6) 0.0290(7) 0.0017(5) -0.0021(5) 0.0007(5)
C6 0.0211(6) 0.0146(5) 0.0232(6) 0.0019(5) 0.0018(5) -0.0007(5)
C7 0.0190(6) 0.0128(5) 0.0212(6) 0.0009(4) -0.0015(5) -0.0012(4)
C8 0.0247(6) 0.0178(6) 0.0172(6) -0.0019(4) -0.0016(5) 0.0003(5)
C9 0.0240(6) 0.0201(6) 0.0238(6) -0.0006(5) 0.0051(5) 0.0016(5)
C10 0.0180(6) 0.0207(6) 0.0295(7) 0.0018(5) -0.0003(5) 0.0005(5)
C11 0.0221(6) 0.0193(6) 0.0205(6) 0.0025(5) -0.0033(5) -0.0010(5)
C12 0.0204(6) 0.0149(5) 0.0185(6) 0.0019(4) 0.0004(5) -0.0017(5)
C13 0.0219(6) 0.0184(6) 0.0168(6) -0.0006(4) -0.0005(5) -0.0012(5)
C14 0.0211(6) 0.0190(6) 0.0196(6) 0.0020(5) -0.0028(5) 0.0008(5)
C15 0.0160(6) 0.0177(6) 0.0197(6) -0.0003(4) -0.0008(4) 0.0034(4)
C21 0.0197(6) 0.0212(6) 0.0173(6) 0.0006(5) 0.0032(5) 0.0023(5)
C22 0.0243(6) 0.0299(7) 0.0227(6) 0.0019(5) -0.0017(5) -0.0037(6)
C23 0.0259(7) 0.0371(8) 0.0232(7) 0.0074(6) -0.0015(5) 0.0014(6)
C24 0.0254(7) 0.0287(7) 0.0248(7) 0.0089(5) 0.0064(5) 0.0030(5)
C25 0.0273(7) 0.0249(7) 0.0264(7) 0.0024(5) 0.0024(5) -0.0037(5)
C26 0.0246(6) 0.0256(7) 0.0197(6) 0.0010(5) -0.0012(5) -0.0016(5)
C31 0.0188(6) 0.0169(6) 0.0164(5) -0.0024(4) -0.0006(4) 0.0008(5)
C32 0.0180(6) 0.0187(6) 0.0207(6) -0.0010(5) -0.0027(5) 0.0000(5)
C33 0.0260(6) 0.0201(6) 0.0200(6) -0.0006(5) -0.0046(5) 0.0008(5)
C34 0.0305(7) 0.0211(6) 0.0173(6) -0.0008(5) 0.0016(5) -0.0061(5)
C35 0.0196(6) 0.0279(7) 0.0205(6) -0.0056(5) 0.0037(5) -0.0052(5)
C36 0.0180(6) 0.0238(6) 0.0195(6) -0.0038(5) -0.0014(5) 0.0020(5)
C41 0.0153(5) 0.0193(6) 0.0197(6) -0.0003(5) -0.0003(5) 0.0012(4)
C42 0.0163(6) 0.0184(6) 0.0235(6) 0.0010(5) 0.0004(5) 0.0011(5)
C43 0.0191(6) 0.0232(6) 0.0242(6) -0.0056(5) 0.0007(5) -0.0014(5)
C44 0.0242(6) 0.0305(7) 0.0183(6) -0.0015(5) -0.0019(5) -0.0011(5)
C45 0.0294(7) 0.0240(6) 0.0229(7) 0.0044(5) -0.0040(5) 0.0013(5)
C46 0.0247(6) 0.0190(6) 0.0233(6) 0.0001(5) -0.0029(5) -0.0005(5)

loop_
_atom_type_symbol
_atom_type_description
_atom_type_scat_dispersion_real
_atom_type_scat_dispersion_imag
_atom_type_scat_source
C C 0.0033 0.0016 'International Tables Vol C Tables 4.2.6.8 and 6.1.1.4'
H H 0.0000 0.0000 'International Tables Vol C Tables 4.2.6.8 and 6.1.1.4'
N N 0.0061 0.0033 'International Tables Vol C Tables 4.2.6.8 and 6.1.1.4'

loop_
_geom_angle_atom_site_label_1
_geom_angle_atom_site_label_2
_geom_angle_atom_site_label_3
_geom_angle
C6 N1 C7 119.35(10)
C6 N1 C14 118.96(11)
C7 N1 C14 117.92(11)
C2 C1 C6 118.87(12)
C2 C1 C13 119.82(12)
C6 C1 C13 121.25(11)
C3 C2 C1 121.78(13)
C4 C3 C2 118.88(13)
C3 C4 C5 120.73(13)
C4 C5 C6 120.36(13)
C5 C6 C1 119.28(12)
C5 C6 N1 120.87(12)
C1 C6 N1 119.85(11)
C8 C7 C12 119.43(11)
C8 C7 N1 120.27(11)
C12 C7 N1 120.30(11)
C9 C8 C7 120.58(12)
C8 C9 C10 120.47(12)
C11 C10 C9 118.93(12)
C10 C11 C12 121.74(12)
C11 C12 C7 118.78(12)
C11 C12 C13 120.17(11)
C7 C12 C13 121.05(11)
C12 C13 C1 111.02(10)
C12 C13 C21 110.66(10)
C1 C13 C21 111.90(10)
C15 C14 N1 123.16(12)
C14 C15 C31 122.68(11)
C14 C15 C41 120.34(11)
C31 C15 C41 116.97(11)
C26 C21 C22 119.25(12)
C26 C21 C13 121.04(11)
C22 C21 C13 119.70(12)
C21 C22 C23 120.25(13)
C24 C23 C22 120.39(13)
C23 C24 C25 119.65(13)
C24 C25 C26 120.02(13)
C21 C26 C25 120.44(12)
C32 C31 C36 118.69(12)
C32 C31 C15 121.31(11)
C36 C31 C15 119.95(11)
C33 C32 C31 120.46(12)
C34 C33 C32 120.20(12)
C35 C34 C33 119.68(12)
C36 C35 C34 120.34(12)
C35 C36 C31 120.62(12)
C46 C41 C42 118.23(11)
C46 C41 C15 121.24(11)
C42 C41 C15 120.51(11)
C43 C42 C41 120.92(12)
C42 C43 C44 120.15(12)
C45 C44 C43 119.39(12)
C44 C45 C46 120.78(12)
C45 C46 C41 120.50(12)

loop_
_geom_bond_atom_site_label_1
_geom_bond_atom_site_label_2
_geom_bond_distance
N1 C6 1.4105(16)
N1 C7 1.4125(16)
N1 C14 1.4309(16)
C1 C2 1.3918(18)
C1 C6 1.4053(18)
C1 C13 1.5166(18)
C2 C3 1.389(2)
C3 C4 1.385(2)
C4 C5 1.386(2)
C5 C6 1.4029(18)
C7 C8 1.3995(18)
C7 C12 1.4035(17)
C8 C9 1.3858(19)
C9 C10 1.3898(19)
C10 C11 1.3872(19)
C11 C12 1.3961(18)
C12 C13 1.5150(17)
C13 C21 1.5284(17)
C14 C15 1.3381(18)
C15 C31 1.4888(17)
C15 C41 1.4910(17)
C21 C26 1.3870(19)
C21 C22 1.3898(18)
C22 C23 1.391(2)
C23 C24 1.381(2)
C24 C25 1.389(2)
C25 C26 1.3920(19)
C31 C32 1.3985(17)
C31 C36 1.3991(17)
C32 C33 1.3920(18)
C33 C34 1.3894(19)
C34 C35 1.388(2)
C35 C36 1.3863(19)
C41 C46 1.3988(18)
C41 C42 1.4052(17)
C42 C43 1.3870(18)
C43 C44 1.3915(19)
C44 C45 1.3867(19)
C45 C46 1.3885(19)

loop_
_geom_torsion_atom_site_label_1
_geom_torsion_atom_site_label_2
_geom_torsion_atom_site_label_3
_geom_torsion_atom_site_label_4
_geom_torsion
C6 C1 C2 C3 -3.0(2)
C13 C1 C2 C3 174.11(12)
C1 C2 C3 C4 0.4(2)
C2 C3 C4 C5 1.3(2)
C3 C4 C5 C6 -0.4(2)
C4 C5 C6 C1 -2.2(2)
C4 C5 C6 N1 177.58(12)
C2 C1 C6 C5 3.89(19)
C13 C1 C6 C5 -173.22(12)
C2 C1 C6 N1 -175.92(12)
C13 C1 C6 N1 6.98(18)
C7 N1 C6 C5 -162.46(12)
C14 N1 C6 C5 -4.77(18)
C7 N1 C6 C1 17.34(17)
C14 N1 C6 C1 175.03(11)
C6 N1 C7 C8 158.28(11)
C14 N1 C7 C8 0.36(17)
C6 N1 C7 C12 -21.99(17)
C14 N1 C7 C12 -179.91(11)
C12 C7 C8 C9 -0.59(18)
N1 C7 C8 C9 179.14(12)
C7 C8 C9 C10 -1.5(2)
C8 C9 C10 C11 1.4(2)
C9 C10 C11 C12 0.85(19)
C10 C11 C12 C7 -2.91(19)
C10 C11 C12 C13 178.02(12)
C8 C7 C12 C11 2.74(18)
N1 C7 C12 C11 -177.00(11)
C8 C7 C12 C13 -178.19(11)
N1 C7 C12 C13 2.07(17)
C11 C12 C13 C1 -161.25(11)
C7 C12 C13 C1 19.70(16)
C11 C12 C13 C21 73.87(14)
C7 C12 C13 C21 -105.19(13)
C2 C1 C13 C12 158.64(12)
C6 C1 C13 C12 -24.28(16)
C2 C1 C13 C21 -77.18(15)
C6 C1 C13 C21 99.90(14)
C6 N1 C14 C15 88.33(16)
C7 N1 C14 C15 -113.66(14)
N1 C14 C15 C31 5.7(2)
N1 C14 C15 C41 -175.46(11)
C12 C13 C21 C26 77.87(15)
C1 C13 C21 C26 -46.51(16)
C12 C13 C21 C22 -100.58(14)
C1 C13 C21 C22 135.03(13)
C26 C21 C22 C23 -1.1(2)
C13 C21 C22 C23 177.35(12)
C21 C22 C23 C24 0.7(2)
C22 C23 C24 C25 0.2(2)
C23 C24 C25 C26 -0.5(2)
C22 C21 C26 C25 0.8(2)
C13 C21 C26 C25 -177.68(12)
C24 C25 C26 C21 0.1(2)
C14 C15 C31 C32 53.81(18)
C41 C15 C31 C32 -125.04(12)
C14 C15 C31 C36 -129.12(14)
C41 C15 C31 C36 52.03(16)
C36 C31 C32 C33 -0.72(18)
C15 C31 C32 C33 176.39(11)
C31 C32 C33 C34 0.93(19)
C32 C33 C34 C35 -0.03(19)
C33 C34 C35 C36 -1.07(19)
C34 C35 C36 C31 1.29(19)
C32 C31 C36 C35 -0.38(18)
C15 C31 C36 C35 -177.53(11)
C14 C15 C41 C46 30.40(18)
C31 C15 C41 C46 -150.72(12)
C14 C15 C41 C42 -148.15(13)
C31 C15 C41 C42 30.73(17)
C46 C41 C42 C43 -1.68(19)
C15 C41 C42 C43 176.91(11)
C41 C42 C43 C44 0.57(19)
C42 C43 C44 C45 0.4(2)
C43 C44 C45 C46 -0.2(2)
C44 C45 C46 C41 -1.0(2)
C42 C41 C46 C45 1.9(2)
C15 C41 C46 C45 -176.71(12)
